data_4506671
loop_
_publ_author_name
'Sun, Xiao-Li'
'Wang, Zhi-Jie'
'Zang, Shuang-Quan'
'Song, Wen-Chao'
'Du, Chen-Xia'

_publ_section_title
;
 A Series of Cd(II) and Zn(II) Coordination Polymers with Helical
 Subunits Assembled from a Versatile 3-(4-hydroxypyridinium-1-yl)
 Phthalic Acid and N-Donor Ancillary Coligands
;
_journal_issue 9
_journal_name_full 'Crystal Growth &amp; Design'
_journal_page_first 4431
_journal_paper_doi 10.1021/cg300612k
_journal_volume 12
_journal_year 2012
_chemical_formula_moiety 'C27 H23 Cd N5 O6, 2(H2 O)'
_chemical_formula_sum 'C27 H27 Cd N5 O8'
_chemical_formula_weight 661.94
_chemical_name_systematic
; 
 ? 
;
_space_group_IT_number 14
_symmetry_cell_setting monoclinic
_symmetry_space_group_name_Hall '-P 2ybc'
_symmetry_space_group_name_H-M 'P 1 21/c 1'
_atom_sites_solution_hydrogens geom
_atom_sites_solution_primary direct
_atom_sites_solution_secondary difmap
_audit_creation_method SHELXL-97
_cell_angle_alpha 90.00
_cell_angle_beta 120.386(5)
_cell_angle_gamma 90.00
_cell_formula_units_Z 4
_cell_length_a 15.1589(9)
_cell_length_b 8.7394(6)
_cell_length_c 23.8358(17)
_cell_measurement_reflns_used 4207
_cell_measurement_temperature 296(2)
_cell_measurement_theta_max 28.9689
_cell_measurement_theta_min 2.9373
_cell_volume 2724.0(3)
_computing_cell_refinement 'Bruker FRAMBO'
_computing_data_collection 'Bruker FRAMBO'
_computing_data_reduction 'Bruker SAINT'
_computing_molecular_graphics 'Bruker SHELXTL'
_computing_publication_material 'Bruker SHELXTL'
_computing_structure_refinement 'SHELXL-97 (Sheldrick, 1997)'
_computing_structure_solution 'SHELXS-97 (Sheldrick, 1990)'
_diffrn_ambient_temperature 296(2)
_diffrn_measured_fraction_theta_full 0.999
_diffrn_measured_fraction_theta_max 0.999
_diffrn_measurement_device_type 'multiwire proportional'
_diffrn_measurement_method 'phi and omega scans'
_diffrn_radiation_monochromator graphite
_diffrn_radiation_source 'fine-focus sealed tube'
_diffrn_radiation_type MoK\a
_diffrn_radiation_wavelength 0.71073
_diffrn_reflns_av_R_equivalents 0.0323
_diffrn_reflns_av_sigmaI/netI 0.0445
_diffrn_reflns_limit_h_max 12
_diffrn_reflns_limit_h_min -18
_diffrn_reflns_limit_k_max 10
_diffrn_reflns_limit_k_min -6
_diffrn_reflns_limit_l_max 28
_diffrn_reflns_limit_l_min -28
_diffrn_reflns_number 11023
_diffrn_reflns_theta_full 25.00
_diffrn_reflns_theta_max 25.00
_diffrn_reflns_theta_min 2.94
_exptl_absorpt_coefficient_mu 0.861
_exptl_absorpt_correction_T_max 1.00000
_exptl_absorpt_correction_T_min 0.85277
_exptl_absorpt_correction_type multi-scan
_exptl_absorpt_process_details SADABS(2009)
_exptl_crystal_density_diffrn 1.614
_exptl_crystal_density_method 'not measured'
_exptl_crystal_F_000 1344
_exptl_crystal_size_max 0.23
_exptl_crystal_size_mid 0.21
_exptl_crystal_size_min 0.20
_refine_diff_density_max 1.448
_refine_diff_density_min -3.285
_refine_diff_density_rms 0.109
_refine_ls_extinction_method none
_refine_ls_goodness_of_fit_ref 1.061
_refine_ls_hydrogen_treatment constr
_refine_ls_matrix_type full
_refine_ls_number_parameters 352
_refine_ls_number_reflns 4791
_refine_ls_number_restraints 0
_refine_ls_restrained_S_all 1.061
_refine_ls_R_factor_all 0.0637
_refine_ls_R_factor_gt 0.0524
_refine_ls_shift/su_max 0.002
_refine_ls_shift/su_mean 0.000
_refine_ls_structure_factor_coef Fsqd
_refine_ls_weighting_details 'calc w=1/[\s^2^(Fo^2^)+(0.0464P)^2^+10.9251P] where P=(Fo^2^+2Fc^2^)/3'
_refine_ls_weighting_scheme calc
_refine_ls_wR_factor_gt 0.1190
_refine_ls_wR_factor_ref 0.1257
_reflns_number_gt 4016
_reflns_number_total 4791
_reflns_threshold_expression >2sigma(I)
_cod_data_source_file cg300612k_si_002.cif
_cod_data_source_block 3
_cod_original_sg_symbol_Hall '-P 2ybc '
_cod_original_sg_symbol_H-M 'P 21/c'
_cod_database_code 4506671

loop_
_symmetry_equiv_pos_as_xyz
'x, y, z'
'-x, y+1/2, -z+1/2'
'-x, -y, -z'
'x, -y-1/2, z-1/2'

loop_
_atom_site_label
_atom_site_type_symbol
_atom_site_fract_x
_atom_site_fract_y
_atom_site_fract_z
_atom_site_U_iso_or_equiv
_atom_site_adp_type
_atom_site_occupancy
_atom_site_symmetry_multiplicity
_atom_site_calc_flag
_atom_site_refinement_flags
Cd1 Cd -0.02887(3) 0.43958(4) 0.824006(16) 0.02737(14) Uani 1 1 d .
O1 O 0.0941(2) 0.5873(4) 0.81003(16) 0.02737(14) Uani 1 1 d .
O2 O 0.1509(2) 0.4803(4) 0.90377(15) 0.02737(14) Uani 1 1 d .
O3 O 0.1162(3) 0.9248(4) 0.79834(18) 0.0374(6) Uani 1 1 d .
O4 O 0.1932(3) 0.8167(4) 0.75113(17) 0.0374(6) Uani 1 1 d .
O5 O 0.4553(3) 1.4314(4) 0.8352(2) 0.0457(10) Uani 1 1 d .
O1W O 0.0229(4) 0.1951(6) 0.8137(2) 0.0760(16) Uani 1 1 d .
H1WA H -0.0276 0.1447 0.7858 0.114 Uiso 1 1 d R
H1WB H 0.0671 0.2044 0.8015 0.114 Uiso 1 1 d R
O3W O 0.6265(4) 0.4357(6) 0.8192(3) 0.0725(15) Uani 1 1 d G
H3WA H 0.6276 0.3475 0.8048 0.109 Uiso 1 1 d R
H3WB H 0.5735 0.4339 0.8233 0.109 Uiso 1 1 d R
N1 N 0.3774(3) 1.0102(5) 0.8706(2) 0.0292(9) Uani 1 1 d .
N2 N -0.1181(3) 0.6612(5) 0.8124(2) 0.0353(10) Uani 1 1 d .
N3 N -0.2368(3) 0.8027(5) 0.8133(2) 0.0359(10) Uani 1 1 d .
N4 N -0.1016(5) 1.2801(6) 0.9731(3) 0.0505(13) Uani 1 1 d .
N5 N -0.0432(3) 1.3582(6) 0.9105(2) 0.0387(11) Uani 1 1 d .
C1 C 0.1624(4) 0.5690(6) 0.8670(2) 0.0292(11) Uani 1 1 d .
C2 C 0.1862(4) 0.8476(7) 0.8003(3) 0.0374(6) Uani 1 1 d .
C3 C 0.2717(3) 0.7891(5) 0.8653(2) 0.0247(10) Uani 1 1 d .
C4 C 0.2609(3) 0.6572(5) 0.8948(2) 0.0229(10) Uani 1 1 d .
C5 C 0.3441(4) 0.6064(6) 0.9533(2) 0.0305(11) Uani 1 1 d .
H5 H 0.3372 0.5193 0.9731 0.037 Uiso 1 1 calc R
C6 C 0.4360(4) 0.6829(6) 0.9820(2) 0.0361(13) Uani 1 1 d .
H6 H 0.4911 0.6458 1.0203 0.043 Uiso 1 1 calc R
C7 C 0.4466(4) 0.8148(6) 0.9541(2) 0.0352(12) Uani 1 1 d .
H7 H 0.5083 0.8676 0.9736 0.042 Uiso 1 1 calc R
C8 C 0.3638(4) 0.8677(5) 0.8964(2) 0.0257(10) Uani 1 1 d .
C9 C 0.3412(4) 1.2762(6) 0.8499(2) 0.0317(11) Uani 1 1 d .
H9 H 0.2984 1.3581 0.8445 0.038 Uiso 1 1 calc R
C10 C 0.3190(4) 1.1357(6) 0.8639(2) 0.0308(11) Uani 1 1 d .
H10 H 0.2625 1.1245 0.8691 0.037 Uiso 1 1 calc R
C11 C 0.4580(4) 1.0272(6) 0.8606(3) 0.0381(13) Uani 1 1 d .
H11 H 0.4963 0.9417 0.8630 0.046 Uiso 1 1 calc R
C12 C 0.4837(4) 1.1644(7) 0.8474(3) 0.0424(14) Uani 1 1 d .
H12 H 0.5389 1.1708 0.8407 0.051 Uiso 1 1 calc R
C13 C 0.4285(4) 1.3008(6) 0.8435(2) 0.0343(12) Uani 1 1 d .
C14 C -0.2031(4) 0.6610(6) 0.8143(3) 0.0366(12) Uani 1 1 d .
H14 H -0.2360 0.5729 0.8161 0.044 Uiso 1 1 calc R
C15 C -0.0960(4) 0.8128(6) 0.8101(3) 0.0381(13) Uani 1 1 d .
H15 H -0.0397 0.8493 0.8085 0.046 Uiso 1 1 calc R
C16 C -0.1691(5) 0.9000(7) 0.8104(3) 0.0423(14) Uani 1 1 d .
H16 H -0.1726 1.0063 0.8089 0.051 Uiso 1 1 calc R
C17 C -0.3269(4) 0.8402(8) 0.8195(3) 0.0444(14) Uani 1 1 d .
H17A H -0.3710 0.7513 0.8078 0.053 Uiso 1 1 calc R
H17B H -0.3653 0.9221 0.7895 0.053 Uiso 1 1 calc R
C18 C -0.2332(5) 0.9864(8) 1.0127(3) 0.0527(17) Uani 1 1 d .
H18 H -0.2119 1.0175 1.0550 0.063 Uiso 1 1 calc R
C19 C -0.2768(5) 0.8440(7) 0.9920(3) 0.0518(16) Uani 1 1 d .
H19 H -0.2857 0.7807 1.0202 0.062 Uiso 1 1 calc R
C20 C -0.3073(4) 0.7948(7) 0.9298(3) 0.0432(14) Uani 1 1 d .
H20 H -0.3357 0.6979 0.9163 0.052 Uiso 1 1 calc R
C21 C -0.2959(4) 0.8887(7) 0.8875(3) 0.0370(13) Uani 1 1 d .
C22 C -0.2540(5) 1.0328(7) 0.9089(3) 0.0473(15) Uani 1 1 d .
H22 H -0.2481 1.0980 0.8801 0.057 Uiso 1 1 calc R
O2W O 0.3767(4) 0.7065(6) 0.7661(3) 0.0693(14) Uani 1 1 d G
H2WA H 0.3181 0.7308 0.7600 0.104 Uiso 1 1 d G
H2WB H 0.4085 0.6334 0.7918 0.104 Uiso 1 1 d G
C23 C -0.2206(5) 1.0834(7) 0.9717(3) 0.0493(16) Uani 1 1 d .
C24 C -0.1750(7) 1.2413(8) 0.9940(4) 0.078(3) Uani 1 1 d .
H24A H -0.2296 1.3164 0.9766 0.093 Uiso 1 1 calc R
H24B H -0.1408 1.2462 1.0410 0.093 Uiso 1 1 calc R
C25 C 0.0341(5) 1.2991(10) 0.9662(3) 0.069(2) Uani 1 1 d .
H25 H 0.1019 1.2937 0.9764 0.083 Uiso 1 1 calc R
C26 C -0.0009(7) 1.2495(11) 1.0044(3) 0.083(3) Uani 1 1 d .
H26 H 0.0370 1.2029 1.0448 0.100 Uiso 1 1 calc R
C27 C -0.1236(5) 1.3456(7) 0.9170(3) 0.0510(16) Uani 1 1 d .
H27 H -0.1887 1.3786 0.8861 0.061 Uiso 1 1 calc R

loop_
_atom_site_aniso_label
_atom_site_aniso_U_11
_atom_site_aniso_U_22
_atom_site_aniso_U_33
_atom_site_aniso_U_23
_atom_site_aniso_U_13
_atom_site_aniso_U_12
Cd1 0.0247(2) 0.0291(2) 0.0284(2) -0.00205(15) 0.01351(16) -0.00332(15)
O1 0.0247(2) 0.0291(2) 0.0284(2) -0.00205(15) 0.01351(16) -0.00332(15)
O2 0.0247(2) 0.0291(2) 0.0284(2) -0.00205(15) 0.01351(16) -0.00332(15)
O3 0.0298(12) 0.0389(14) 0.0391(13) 0.0058(11) 0.0143(11) 0.0048(10)
O4 0.0298(12) 0.0389(14) 0.0391(13) 0.0058(11) 0.0143(11) 0.0048(10)
O5 0.051(2) 0.031(2) 0.062(3) 0.0057(18) 0.033(2) -0.0022(18)
O1W 0.087(4) 0.063(3) 0.054(3) -0.010(2) 0.018(3) 0.035(3)
O3W 0.061(3) 0.066(3) 0.112(4) -0.019(3) 0.060(3) -0.024(3)
N1 0.025(2) 0.028(2) 0.037(2) -0.0021(18) 0.0167(19) -0.0020(18)
N2 0.038(2) 0.031(2) 0.045(3) -0.001(2) 0.026(2) 0.001(2)
N3 0.036(2) 0.039(3) 0.037(2) 0.001(2) 0.021(2) 0.005(2)
N4 0.077(4) 0.043(3) 0.056(3) -0.006(2) 0.051(3) -0.009(3)
N5 0.035(2) 0.050(3) 0.033(2) 0.006(2) 0.019(2) 0.003(2)
C1 0.030(3) 0.026(3) 0.040(3) -0.003(2) 0.024(2) -0.007(2)
C2 0.0298(12) 0.0389(14) 0.0391(13) 0.0058(11) 0.0143(11) 0.0048(10)
C3 0.021(2) 0.026(3) 0.027(2) -0.001(2) 0.013(2) 0.0031(19)
C4 0.023(2) 0.024(2) 0.025(2) -0.0026(19) 0.014(2) 0.0011(19)
C5 0.035(3) 0.026(3) 0.032(3) 0.002(2) 0.018(2) 0.001(2)
C6 0.033(3) 0.033(3) 0.028(3) 0.003(2) 0.004(2) 0.004(2)
C7 0.023(3) 0.039(3) 0.035(3) -0.006(2) 0.009(2) -0.005(2)
C8 0.025(2) 0.023(2) 0.032(3) -0.002(2) 0.016(2) -0.002(2)
C9 0.029(3) 0.027(3) 0.038(3) -0.001(2) 0.016(2) 0.005(2)
C10 0.027(3) 0.034(3) 0.032(3) -0.004(2) 0.016(2) -0.001(2)
C11 0.030(3) 0.030(3) 0.062(4) 0.001(3) 0.029(3) 0.002(2)
C12 0.032(3) 0.043(3) 0.063(4) 0.008(3) 0.032(3) 0.001(3)
C13 0.035(3) 0.033(3) 0.032(3) 0.002(2) 0.015(2) -0.002(2)
C14 0.039(3) 0.030(3) 0.043(3) 0.003(2) 0.023(3) 0.001(2)
C15 0.044(3) 0.033(3) 0.048(3) -0.002(2) 0.031(3) -0.006(3)
C16 0.053(4) 0.029(3) 0.055(4) -0.002(3) 0.035(3) 0.001(3)
C17 0.036(3) 0.059(4) 0.042(3) 0.005(3) 0.022(3) 0.010(3)
C18 0.069(4) 0.060(4) 0.050(4) 0.001(3) 0.045(4) 0.003(4)
C19 0.071(4) 0.047(4) 0.061(4) 0.011(3) 0.050(4) 0.002(3)
C20 0.046(3) 0.040(3) 0.057(4) 0.005(3) 0.036(3) 0.002(3)
C21 0.037(3) 0.040(3) 0.043(3) 0.007(2) 0.028(3) 0.013(2)
C22 0.068(4) 0.042(4) 0.058(4) 0.009(3) 0.052(4) 0.006(3)
O2W 0.084(4) 0.053(3) 0.102(4) 0.021(3) 0.070(4) 0.021(3)
C23 0.069(4) 0.044(4) 0.066(4) -0.003(3) 0.057(4) 0.000(3)
C24 0.137(8) 0.053(4) 0.108(6) -0.024(4) 0.109(6) -0.021(5)
C25 0.041(4) 0.105(6) 0.055(4) 0.030(4) 0.020(3) 0.005(4)
C26 0.072(5) 0.127(8) 0.036(4) 0.022(4) 0.017(4) -0.019(5)
C27 0.046(3) 0.053(4) 0.065(4) 0.020(3) 0.036(3) 0.010(3)

loop_
_atom_type_symbol
_atom_type_description
_atom_type_scat_dispersion_real
_atom_type_scat_dispersion_imag
_atom_type_scat_source
C C 0.0033 0.0016 'International Tables Vol C Tables 4.2.6.8 and 6.1.1.4'
H H 0.0000 0.0000 'International Tables Vol C Tables 4.2.6.8 and 6.1.1.4'
Cd Cd -0.8075 1.2024 'International Tables Vol C Tables 4.2.6.8 and 6.1.1.4'
N N 0.0061 0.0033 'International Tables Vol C Tables 4.2.6.8 and 6.1.1.4'
O O 0.0106 0.0060 'International Tables Vol C Tables 4.2.6.8 and 6.1.1.4'

loop_
_geom_angle_atom_site_label_1
_geom_angle_atom_site_label_2
_geom_angle_atom_site_label_3
_geom_angle
_geom_angle_site_symmetry_1
_geom_angle_site_symmetry_3
N5 Cd1 N2 92.94(16) 1_545 .
N5 Cd1 O1W 90.06(19) 1_545 .
N2 Cd1 O1W 165.67(17) . .
N5 Cd1 O1 135.86(14) 1_545 .
N2 Cd1 O1 88.94(14) . .
O1W Cd1 O1 98.63(18) . .
N5 Cd1 O2 85.46(14) 1_545 .
N2 Cd1 O2 109.20(14) . .
O1W Cd1 O2 84.99(16) . .
O1 Cd1 O2 52.76(11) . .
N5 Cd1 O4 89.86(15) 1_545 2_546
N2 Cd1 O4 87.87(14) . 2_546
O1W Cd1 O4 78.12(16) . 2_546
O1 Cd1 O4 134.27(12) . 2_546
O2 Cd1 O4 162.48(12) . 2_546
N5 Cd1 O3 142.23(15) 1_545 2_546
N2 Cd1 O3 88.39(14) . 2_546
O1W Cd1 O3 80.73(14) . 2_546
O1 Cd1 O3 81.88(11) . 2_546
O2 Cd1 O3 129.46(11) . 2_546
O4 Cd1 O3 52.44(12) 2_546 2_546
C1 O1 Cd1 93.1(3) . .
C1 O2 Cd1 92.4(3) . .
C2 O3 Cd1 90.5(3) . 2_556
C2 O4 Cd1 93.0(3) . 2_556
Cd1 O1W H1WA 110.0 . .
Cd1 O1W H1WB 108.1 . .
H1WA O1W H1WB 109.7 . .
H3WA O3W H3WB 103.8 . .
C10 N1 C11 118.4(5) . .
C10 N1 C8 121.1(4) . .
C11 N1 C8 120.0(4) . .
C14 N2 C15 105.5(5) . .
C14 N2 Cd1 121.6(4) . .
C15 N2 Cd1 132.6(4) . .
C14 N3 C16 106.8(5) . .
C14 N3 C17 124.5(5) . .
C16 N3 C17 128.5(5) . .
C27 N4 C26 106.3(5) . .
C27 N4 C24 126.2(7) . .
C26 N4 C24 127.4(6) . .
C27 N5 C25 104.4(5) . .
C27 N5 Cd1 130.6(4) . 1_565
C25 N5 Cd1 124.9(4) . 1_565
O1 C1 O2 121.2(4) . .
O1 C1 C4 120.7(4) . .
O2 C1 C4 118.0(4) . .
O3 C2 O4 123.9(5) . .
O3 C2 C3 119.6(5) . .
O4 C2 C3 116.6(5) . .
C8 C3 C4 118.7(4) . .
C8 C3 C2 119.2(4) . .
C4 C3 C2 122.2(4) . .
C5 C4 C3 119.1(4) . .
C5 C4 C1 118.1(4) . .
C3 C4 C1 122.8(4) . .
C6 C5 C4 121.2(5) . .
C6 C5 H5 119.4 . .
C4 C5 H5 119.4 . .
C5 C6 C7 120.1(5) . .
C5 C6 H6 120.0 . .
C7 C6 H6 120.0 . .
C6 C7 C8 119.2(5) . .
C6 C7 H7 120.4 . .
C8 C7 H7 120.4 . .
C3 C8 C7 121.7(5) . .
C3 C8 N1 121.3(4) . .
C7 C8 N1 117.0(4) . .
C10 C9 C13 121.4(5) . .
C10 C9 H9 119.3 . .
C13 C9 H9 119.3 . .
C9 C10 N1 121.9(5) . .
C9 C10 H10 119.0 . .
N1 C10 H10 119.0 . .
C12 C11 N1 121.8(5) . .
C12 C11 H11 119.1 . .
N1 C11 H11 119.1 . .
C11 C12 C13 121.9(5) . .
C11 C12 H12 119.0 . .
C13 C12 H12 119.0 . .
O5 C13 C9 123.0(5) . .
O5 C13 C12 122.8(5) . .
C9 C13 C12 114.3(5) . .
N2 C14 N3 111.8(5) . .
N2 C14 H14 124.1 . .
N3 C14 H14 124.1 . .
C16 C15 N2 109.1(5) . .
C16 C15 H15 125.5 . .
N2 C15 H15 125.5 . .
C15 C16 N3 106.9(5) . .
C15 C16 H16 126.6 . .
N3 C16 H16 126.6 . .
N3 C17 C21 111.6(5) . .
N3 C17 H17A 109.3 . .
C21 C17 H17A 109.3 . .
N3 C17 H17B 109.3 . .
C21 C17 H17B 109.3 . .
H17A C17 H17B 108.0 . .
C19 C18 C23 121.0(6) . .
C19 C18 H18 119.5 . .
C23 C18 H18 119.5 . .
C18 C19 C20 120.3(6) . .
C18 C19 H19 119.8 . .
C20 C19 H19 119.8 . .
C21 C20 C19 120.2(6) . .
C21 C20 H20 119.9 . .
C19 C20 H20 119.9 . .
C20 C21 C22 118.5(5) . .
C20 C21 C17 122.3(6) . .
C22 C21 C17 119.2(5) . .
C21 C22 C23 122.3(5) . .
C21 C22 H22 118.8 . .
C23 C22 H22 118.8 . .
H2WA O2W H2WB 118.4 . .
C18 C23 C22 117.6(6) . .
C18 C23 C24 120.9(6) . .
C22 C23 C24 121.4(6) . .
N4 C24 C23 112.4(5) . .
N4 C24 H24A 109.1 . .
C23 C24 H24A 109.1 . .
N4 C24 H24B 109.1 . .
C23 C24 H24B 109.1 . .
H24A C24 H24B 107.9 . .
C26 C25 N5 110.3(6) . .
C26 C25 H25 124.9 . .
N5 C25 H25 124.9 . .
C25 C26 N4 106.7(6) . .
C25 C26 H26 126.6 . .
N4 C26 H26 126.6 . .
N5 C27 N4 112.3(6) . .
N5 C27 H27 123.8 . .
N4 C27 H27 123.8 . .

loop_
_geom_bond_atom_site_label_1
_geom_bond_atom_site_label_2
_geom_bond_distance
_geom_bond_site_symmetry_2
Cd1 N5 2.293(4) 1_545
Cd1 N2 2.298(4) .
Cd1 O1W 2.332(4) .
Cd1 O1 2.426(3) .
Cd1 O2 2.434(3) .
Cd1 O4 2.461(3) 2_546
Cd1 O3 2.523(4) 2_546
O1 C1 1.232(6) .
O2 C1 1.246(6) .
O3 C2 1.239(6) .
O3 Cd1 2.523(4) 2_556
O4 C2 1.257(7) .
O4 Cd1 2.461(3) 2_556
O5 C13 1.260(7) .
O1W H1WA 0.8409 .
O1W H1WB 0.8570 .
O3W H3WA 0.8482 .
O3W H3WB 0.8556 .
N1 C10 1.367(7) .
N1 C11 1.366(7) .
N1 C8 1.449(6) .
N2 C14 1.312(7) .
N2 C15 1.374(7) .
N3 C14 1.335(7) .
N3 C16 1.361(7) .
N3 C17 1.482(7) .
N4 C27 1.332(8) .
N4 C26 1.343(10) .
N4 C24 1.470(8) .
N5 C27 1.308(7) .
N5 C25 1.352(8) .
N5 Cd1 2.293(4) 1_565
C1 C4 1.504(6) .
C2 C3 1.520(7) .
C3 C8 1.387(7) .
C3 C4 1.402(7) .
C4 C5 1.397(7) .
C5 C6 1.376(7) .
C5 H5 0.9300 .
C6 C7 1.380(8) .
C6 H6 0.9300 .
C7 C8 1.391(7) .
C7 H7 0.9300 .
C9 C10 1.358(7) .
C9 C13 1.425(7) .
C9 H9 0.9300 .
C10 H10 0.9300 .
C11 C12 1.346(8) .
C11 H11 0.9300 .
C12 C13 1.431(8) .
C12 H12 0.9300 .
C14 H14 0.9300 .
C15 C16 1.348(8) .
C15 H15 0.9300 .
C16 H16 0.9300 .
C17 C21 1.502(8) .
C17 H17A 0.9700 .
C17 H17B 0.9700 .
C18 C19 1.378(9) .
C18 C23 1.379(9) .
C18 H18 0.9300 .
C19 C20 1.381(9) .
C19 H19 0.9300 .
C20 C21 1.377(8) .
C20 H20 0.9300 .
C21 C22 1.386(9) .
C22 C23 1.389(9) .
C22 H22 0.9300 .
O2W H2WA 0.8516 .
O2W H2WB 0.8468 .
C23 C24 1.514(9) .
C24 H24A 0.9700 .
C24 H24B 0.9700 .
C25 C26 1.338(10) .
C25 H25 0.9300 .
C26 H26 0.9300 .
C27 H27 0.9300 .

loop_
_geom_torsion_atom_site_label_1
_geom_torsion_atom_site_label_2
_geom_torsion_atom_site_label_3
_geom_torsion_atom_site_label_4
_geom_torsion
_geom_torsion_site_symmetry_1
N5 Cd1 O1 C1 17.9(4) 1_545
N2 Cd1 O1 C1 111.0(3) .
O1W Cd1 O1 C1 -81.2(3) .
O2 Cd1 O1 C1 -4.3(3) .
O4 Cd1 O1 C1 -163.0(3) 2_546
O3 Cd1 O1 C1 -160.5(3) 2_546
N5 Cd1 O2 C1 -160.5(3) 1_545
N2 Cd1 O2 C1 -68.9(3) .
O1W Cd1 O2 C1 109.1(3) .
O1 Cd1 O2 C1 4.2(3) .
O4 Cd1 O2 C1 124.6(4) 2_546
O3 Cd1 O2 C1 35.4(3) 2_546
N5 Cd1 N2 C14 -45.2(4) 1_545
O1W Cd1 N2 C14 56.7(9) .
O1 Cd1 N2 C14 178.9(4) .
O2 Cd1 N2 C14 -131.4(4) .
O4 Cd1 N2 C14 44.6(4) 2_546
O3 Cd1 N2 C14 97.0(4) 2_546
N5 Cd1 N2 C15 126.4(5) 1_545
O1W Cd1 N2 C15 -131.7(7) .
O1 Cd1 N2 C15 -9.4(5) .
O2 Cd1 N2 C15 40.2(5) .
O4 Cd1 N2 C15 -143.8(5) 2_546
O3 Cd1 N2 C15 -91.4(5) 2_546
Cd1 O1 C1 O2 7.8(5) .
Cd1 O1 C1 C4 -170.2(4) .
Cd1 O2 C1 O1 -7.8(5) .
Cd1 O2 C1 C4 170.3(4) .
Cd1 O3 C2 O4 4.1(6) 2_556
Cd1 O3 C2 C3 -177.8(4) 2_556
Cd1 O4 C2 O3 -4.2(6) 2_556
Cd1 O4 C2 C3 177.7(4) 2_556
O3 C2 C3 C8 -99.2(6) .
O4 C2 C3 C8 79.0(6) .
O3 C2 C3 C4 81.3(7) .
O4 C2 C3 C4 -100.5(6) .
C8 C3 C4 C5 -2.1(7) .
C2 C3 C4 C5 177.4(5) .
C8 C3 C4 C1 176.3(4) .
C2 C3 C4 C1 -4.2(7) .
O1 C1 C4 C5 -164.6(5) .
O2 C1 C4 C5 17.3(7) .
O1 C1 C4 C3 16.9(7) .
O2 C1 C4 C3 -161.2(5) .
C3 C4 C5 C6 -0.3(7) .
C1 C4 C5 C6 -178.9(5) .
C4 C5 C6 C7 1.8(8) .
C5 C6 C7 C8 -0.7(8) .
C4 C3 C8 C7 3.2(7) .
C2 C3 C8 C7 -176.3(5) .
C4 C3 C8 N1 -175.9(4) .
C2 C3 C8 N1 4.6(7) .
C6 C7 C8 C3 -1.8(8) .
C6 C7 C8 N1 177.4(5) .
C10 N1 C8 C3 61.5(6) .
C11 N1 C8 C3 -127.3(5) .
C10 N1 C8 C7 -117.7(5) .
C11 N1 C8 C7 53.5(7) .
C13 C9 C10 N1 -2.0(8) .
C11 N1 C10 C9 -2.2(7) .
C8 N1 C10 C9 169.1(5) .
C10 N1 C11 C12 3.0(8) .
C8 N1 C11 C12 -168.5(5) .
N1 C11 C12 C13 0.4(9) .
C10 C9 C13 O5 -174.7(5) .
C10 C9 C13 C12 5.0(7) .
C11 C12 C13 O5 175.4(6) .
C11 C12 C13 C9 -4.3(8) .
C15 N2 C14 N3 0.0(6) .
Cd1 N2 C14 N3 173.6(3) .
C16 N3 C14 N2 0.2(6) .
C17 N3 C14 N2 -175.6(5) .
C14 N2 C15 C16 -0.2(6) .
Cd1 N2 C15 C16 -172.8(4) .
N2 C15 C16 N3 0.3(7) .
C14 N3 C16 C15 -0.3(6) .
C17 N3 C16 C15 175.3(5) .
C14 N3 C17 C21 99.5(6) .
C16 N3 C17 C21 -75.4(7) .
C23 C18 C19 C20 1.0(10) .
C18 C19 C20 C21 -1.0(10) .
C19 C20 C21 C22 -0.4(9) .
C19 C20 C21 C17 179.3(6) .
N3 C17 C21 C20 -105.2(6) .
N3 C17 C21 C22 74.5(7) .
C20 C21 C22 C23 1.9(9) .
C17 C21 C22 C23 -177.8(6) .
C19 C18 C23 C22 0.5(10) .
C19 C18 C23 C24 178.5(7) .
C21 C22 C23 C18 -2.0(10) .
C21 C22 C23 C24 -180.0(6) .
C27 N4 C24 C23 88.3(9) .
C26 N4 C24 C23 -87.7(10) .
C18 C23 C24 N4 137.7(7) .
C22 C23 C24 N4 -44.4(10) .
C27 N5 C25 C26 1.2(9) .
Cd1 N5 C25 C26 -174.2(6) 1_565
N5 C25 C26 N4 -1.1(10) .
C27 N4 C26 C25 0.5(9) .
C24 N4 C26 C25 177.1(7) .
C25 N5 C27 N4 -0.9(8) .
Cd1 N5 C27 N4 174.1(4) 1_565
C26 N4 C27 N5 0.2(8) .
C24 N4 C27 N5 -176.4(6) .
